data_7208789
loop_
_publ_author_name
'Spencer, John'
'Patel, Hiren'
'Deadman, John J.'
'Palmer, Rex A.'
'Male, Louise'
'Coles, Simon J.'
'Uzoh, Ogaga G.'
'Price, Sarah L.'

_publ_section_title
;
 The unexpected but predictable tetrazole packing in flexible
 1-benzyl-1H-tetrazole
;
_journal_issue 20
_journal_name_full CrystEngComm
_journal_page_first 6441
_journal_paper_doi 10.1039/c2ce25940k
_journal_volume 14
_journal_year 2012
_chemical_formula_moiety
;
C8 H8 N4
;
_chemical_formula_sum 'C8 H8 N4'
_chemical_formula_weight 160.18
_chemical_melting_point ?
_chemical_name_common '1-H-Tetrazole, 1-(Phenylmethyl)'
_chemical_name_systematic
;
1-H-Tetrazole, 1-(Phenylmethyl)
;
_space_group_IT_number 4
_symmetry_cell_setting monoclinic
_symmetry_space_group_name_Hall 'P 2yb'
_symmetry_space_group_name_H-M 'P 1 21 1'
_atom_sites_solution_hydrogens geom
_atom_sites_solution_primary direct
_atom_sites_solution_secondary difmap
_audit_creation_method SHELXL-97
_cell_angle_alpha 90.00
_cell_angle_beta 100.949(4)
_cell_angle_gamma 90.00
_cell_formula_units_Z 2
_cell_length_a 7.6843(5)
_cell_length_b 5.5794(4)
_cell_length_c 9.4459(7)
_cell_measurement_reflns_used 5624
_cell_measurement_temperature 120(2)
_cell_measurement_theta_max 27.45
_cell_measurement_theta_min 3.14
_cell_volume 397.61(5)
_computing_cell_refinement 'DENZO (Otwinowski & Minor, 1997) & COLLECT (Hooft, R.W.W., 1998)'
_computing_data_collection 'COLLECT (Hooft, R.W.W., 1998)'
_computing_data_reduction 'DENZO (Otwinowski & Minor, 1997) & COLLECT (Hooft, R.W.W., 1998)'
_computing_molecular_graphics 'MERCURY (Bruno et al 2002)'
_computing_publication_material SHELX97
_computing_structure_refinement 'SHELXL-97 (Sheldrick, 1997)'
_computing_structure_solution 'SHELX-S (Sheldrick, 1986)'
_diffrn_ambient_temperature 120(2)
_diffrn_detector_area_resol_mean 9.091
_diffrn_measured_fraction_theta_full 0.984
_diffrn_measured_fraction_theta_max 0.984
_diffrn_measurement_device_type BrukerNoniusRoperCCDcameraon\k-goniostat
_diffrn_measurement_method '\f & \w scans'
_diffrn_radiation_monochromator graphite
_diffrn_radiation_source 'Bruker-Nonius FR591 rotating anode'
_diffrn_radiation_type MoK\a
_diffrn_radiation_wavelength 0.71073
_diffrn_reflns_av_R_equivalents 0.0625
_diffrn_reflns_av_sigmaI/netI 0.0452
_diffrn_reflns_limit_h_max 9
_diffrn_reflns_limit_h_min -8
_diffrn_reflns_limit_k_max 7
_diffrn_reflns_limit_k_min -7
_diffrn_reflns_limit_l_max 12
_diffrn_reflns_limit_l_min -12
_diffrn_reflns_number 5629
_diffrn_reflns_theta_full 27.45
_diffrn_reflns_theta_max 27.45
_diffrn_reflns_theta_min 3.14
_exptl_absorpt_coefficient_mu 0.088
_exptl_absorpt_correction_T_max 0.9982
_exptl_absorpt_correction_T_min 0.9921
_exptl_absorpt_correction_type multi-scan
_exptl_absorpt_process_details 'Sheldrick, G. M. SADABS 2007/2'
_exptl_crystal_colour Colourless
_exptl_crystal_density_diffrn 1.338
_exptl_crystal_density_meas ?
_exptl_crystal_density_method 'not measured'
_exptl_crystal_description Shard
_exptl_crystal_F_000 168
_exptl_crystal_size_max 0.09
_exptl_crystal_size_mid 0.03
_exptl_crystal_size_min 0.02
_refine_diff_density_max 0.191
_refine_diff_density_min -0.206
_refine_diff_density_rms 0.042
_refine_ls_extinction_method none
_refine_ls_goodness_of_fit_ref 1.081
_refine_ls_hydrogen_treatment mixed
_refine_ls_matrix_type full
_refine_ls_number_parameters 113
_refine_ls_number_reflns 1718
_refine_ls_number_restraints 1
_refine_ls_restrained_S_all 1.081
_refine_ls_R_factor_all 0.0694
_refine_ls_R_factor_gt 0.0447
_refine_ls_shift/su_max 0.000
_refine_ls_shift/su_mean 0.000
_refine_ls_structure_factor_coef Fsqd
_refine_ls_weighting_details 'calc w=1/[\s^2^(Fo^2^)+(0.0149P)^2^+0.0804P] where P=(Fo^2^+2Fc^2^)/3'
_refine_ls_weighting_scheme calc
_refine_ls_wR_factor_gt 0.0786
_refine_ls_wR_factor_ref 0.0870
_reflns_number_gt 822
_reflns_number_total 977
_reflns_threshold_expression >2sigma(I)
_cod_data_source_file c2ce25940k.txt
_cod_data_source_block 1-H-Tetrazole,1-(Phenylmethyl)_(2008src0576_CCDC804779)
_cod_depositor_comments
;
The following automatic conversions were performed:

'_chemical_melting_point' value 'not measured' was changed to '?' -
the value is undefined or not
given.

'_exptl_absorpt_correction_type' value 'Multi-scan' changed
to 'multi-scan' according to
/home/saulius/struct/CIF-dictionaries/cif_core.dic dictionary named
'cif_core.dic' version 2.4.2 from 2011-04-26.

Automatic conversion script
Id: cif_fix_values 1891 2012-01-12 08:04:46Z andrius 

The following automatic conversions were performed:

'_exptl_crystal_density_meas' value 'not measured' was changed to '?'
- the value is perceived as not measured.

Automatic conversion script
Id: cif_fix_values 3008 2015-01-20 13:52:24Z robertas 
;
_cod_original_sg_symbol_H-M P21
_cod_database_code 7208789

loop_
_symmetry_equiv_pos_as_xyz
'x, y, z'
'-x, y+1/2, -z'

loop_
_atom_site_label
_atom_site_type_symbol
_atom_site_fract_x
_atom_site_fract_y
_atom_site_fract_z
_atom_site_U_iso_or_equiv
_atom_site_adp_type
_atom_site_occupancy
_atom_site_symmetry_multiplicity
_atom_site_calc_flag
_atom_site_refinement_flags
C7 C 0.3268(2) 0.0713(4) 0.1234(2) 0.0233(4) Uani 1 1 d .
C8 C 0.3471(3) 0.2524(4) 0.0268(2) 0.0262(4) Uani 1 1 d .
H8 H 0.4191 0.3873 0.0591 0.031 Uiso 1 1 calc R
C9 C 0.2632(3) 0.2376(4) -0.1158(2) 0.0295(5) Uani 1 1 d .
H9 H 0.2779 0.3620 -0.1812 0.035 Uiso 1 1 calc R
C10 C 0.1576(3) 0.0415(4) -0.1637(2) 0.0314(5) Uani 1 1 d .
H10 H 0.1001 0.0316 -0.2619 0.038 Uiso 1 1 calc R
C11 C 0.1357(3) -0.1402(5) -0.0686(2) 0.0312(5) Uani 1 1 d .
H11 H 0.0633 -0.2747 -0.1012 0.037 Uiso 1 1 calc R
C12 C 0.2199(2) -0.1242(4) 0.0742(2) 0.0273(4) Uani 1 1 d .
H12 H 0.2045 -0.2484 0.1395 0.033 Uiso 1 1 calc R
C6 C 0.4204(3) 0.0846(4) 0.2787(2) 0.0278(5) Uani 1 1 d .
H6A H 0.4326 -0.0791 0.3198 0.033 Uiso 1 1 calc R
H6B H 0.5410 0.1503 0.2830 0.033 Uiso 1 1 calc R
C5 C 0.1996(3) 0.1792(4) 0.4413(2) 0.0305(5) Uani 1 1 d .
N1 N 0.3248(2) 0.2356(3) 0.36642(17) 0.0245(4) Uani 1 1 d .
N2 N 0.3505(2) 0.4736(3) 0.3762(2) 0.0300(4) Uani 1 1 d .
N3 N 0.2432(2) 0.5566(4) 0.45558(18) 0.0303(4) Uani 1 1 d .
N4 N 0.1461(2) 0.3741(4) 0.49835(18) 0.0315(4) Uani 1 1 d .
H5 H 0.162(3) 0.029(4) 0.453(2) 0.034(6) Uiso 1 1 d .

loop_
_atom_site_aniso_label
_atom_site_aniso_U_11
_atom_site_aniso_U_22
_atom_site_aniso_U_33
_atom_site_aniso_U_23
_atom_site_aniso_U_13
_atom_site_aniso_U_12
C7 0.0224(9) 0.0248(10) 0.0234(10) -0.0002(9) 0.0064(8) 0.0036(9)
C8 0.0252(10) 0.0249(10) 0.0297(12) -0.0003(9) 0.0085(9) -0.0008(9)
C9 0.0332(11) 0.0283(11) 0.0291(12) 0.0049(9) 0.0115(9) 0.0010(10)
C10 0.0298(11) 0.0404(13) 0.0228(11) -0.0017(10) 0.0020(9) 0.0029(10)
C11 0.0272(10) 0.0280(10) 0.0368(12) -0.0026(11) 0.0019(9) -0.0011(10)
C12 0.0279(10) 0.0237(10) 0.0315(11) 0.0028(11) 0.0090(9) 0.0001(10)
C6 0.0276(11) 0.0272(11) 0.0290(12) -0.0005(9) 0.0059(9) 0.0028(9)
C5 0.0370(13) 0.0272(12) 0.0293(13) 0.0021(10) 0.0115(10) -0.0027(10)
N1 0.0296(9) 0.0239(9) 0.0192(9) -0.0009(8) 0.0025(7) -0.0004(8)
N2 0.0331(10) 0.0228(9) 0.0334(11) -0.0012(8) 0.0051(9) -0.0023(7)
N3 0.0351(10) 0.0282(9) 0.0261(9) 0.0006(8) 0.0025(8) 0.0032(8)
N4 0.0348(9) 0.0297(9) 0.0302(10) -0.0006(9) 0.0068(8) 0.0004(9)

loop_
_atom_type_symbol
_atom_type_description
_atom_type_scat_dispersion_real
_atom_type_scat_dispersion_imag
_atom_type_scat_source
C C 0.0033 0.0016 'International Tables Vol C Tables 4.2.6.8 and 6.1.1.4'
H H 0.0000 0.0000 'International Tables Vol C Tables 4.2.6.8 and 6.1.1.4'
N N 0.0061 0.0033 'International Tables Vol C Tables 4.2.6.8 and 6.1.1.4'

loop_
_geom_angle_atom_site_label_1
_geom_angle_atom_site_label_2
_geom_angle_atom_site_label_3
_geom_angle
C8 C7 C12 118.89(18)
C8 C7 C6 120.73(18)
C12 C7 C6 120.38(18)
C9 C8 C7 120.48(19)
C9 C8 H8 119.8
C7 C8 H8 119.8
C8 C9 C10 120.12(19)
C8 C9 H9 119.9
C10 C9 H9 119.9
C9 C10 C11 120.07(19)
C9 C10 H10 120.0
C11 C10 H10 120.0
C12 C11 C10 119.6(2)
C12 C11 H11 120.2
C10 C11 H11 120.2
C11 C12 C7 120.9(2)
C11 C12 H12 119.6
C7 C12 H12 119.6
N1 C6 C7 112.26(16)
N1 C6 H6A 109.2
C7 C6 H6A 109.2
N1 C6 H6B 109.2
C7 C6 H6B 109.2
H6A C6 H6B 107.9
N4 C5 N1 109.6(2)
N4 C5 H5 126.0(14)
N1 C5 H5 124.4(14)
C5 N1 N2 107.95(18)
C5 N1 C6 130.53(18)
N2 N1 C6 121.45(17)
N3 N2 N1 106.89(17)
N2 N3 N4 110.24(18)
C5 N4 N3 105.34(15)

loop_
_geom_bond_atom_site_label_1
_geom_bond_atom_site_label_2
_geom_bond_distance
C7 C8 1.390(3)
C7 C12 1.392(3)
C7 C6 1.508(3)
C8 C9 1.381(3)
C8 H8 0.9500
C9 C10 1.386(3)
C9 H9 0.9500
C10 C11 1.386(3)
C10 H10 0.9500
C11 C12 1.383(3)
C11 H11 0.9500
C12 H12 0.9500
C6 N1 1.472(2)
C6 H6A 0.9900
C6 H6B 0.9900
C5 N4 1.314(3)
C5 N1 1.336(3)
C5 H5 0.90(2)
N1 N2 1.343(2)
N2 N3 1.301(2)
N3 N4 1.368(3)

loop_
_geom_torsion_atom_site_label_1
_geom_torsion_atom_site_label_2
_geom_torsion_atom_site_label_3
_geom_torsion_atom_site_label_4
_geom_torsion
C12 C7 C8 C9 -0.4(3)
C6 C7 C8 C9 179.02(18)
C7 C8 C9 C10 0.1(3)
C8 C9 C10 C11 0.1(3)
C9 C10 C11 C12 0.0(3)
C10 C11 C12 C7 -0.2(3)
C8 C7 C12 C11 0.4(3)
C6 C7 C12 C11 -178.95(18)
C8 C7 C6 N1 82.1(2)
C12 C7 C6 N1 -98.6(2)
N4 C5 N1 N2 -0.3(2)
N4 C5 N1 C6 -177.20(18)
C7 C6 N1 C5 89.9(3)
C7 C6 N1 N2 -86.7(2)
C5 N1 N2 N3 0.2(2)
C6 N1 N2 N3 177.48(16)
N1 N2 N3 N4 -0.1(2)
N1 C5 N4 N3 0.2(2)
N2 N3 N4 C5 -0.1(2)
